data_2226318
loop_
_publ_author_name
'Yang, Lin-Tao'
'Ye, Jiao'
'Luo, Xian-Fu'
'Hu, Ai-Xi'

_publ_section_title
;
 2-(2,2-Dimethyl-2,3-dihydro-1-benzofuran-7-yloxy)acetic acid
 monohydrate
;
_journal_coeditor_code WM2329
_journal_issue 6
_journal_name_full 'Acta Crystallographica Section E'
_journal_page_first o1433
_journal_paper_doi 10.1107/S1600536810018659
_journal_volume 66
_journal_year 2010
_chemical_formula_iupac 'C12 H14 O4, H2 O'
_chemical_formula_moiety 'C12 H14 O4, H2 O'
_chemical_formula_sum 'C12 H16 O5'
_chemical_formula_weight 240.25
_chemical_melting_point 383.2
_chemical_name_systematic
;
2-(2,2-Dimethyl-2,3-dihydro-1-benzofuran-7-yloxy)acetic acid monohydrate
;
_space_group_IT_number 14
_symmetry_cell_setting monoclinic
_symmetry_space_group_name_Hall '-P 2ybc'
_symmetry_space_group_name_H-M 'P 1 21/c 1'
_atom_sites_solution_hydrogens geom
_atom_sites_solution_primary direct
_atom_sites_solution_secondary difmap
_audit_creation_method SHELXL-97
_cell_angle_alpha 90.00
_cell_angle_beta 121.0000(10)
_cell_angle_gamma 90.00
_cell_formula_units_Z 4
_cell_length_a 10.1692(7)
_cell_length_b 9.2516(6)
_cell_length_c 15.3647(11)
_cell_measurement_reflns_used 3163
_cell_measurement_temperature 173(2)
_cell_measurement_theta_max 27.10
_cell_measurement_theta_min 2.34
_cell_volume 1239.06(15)
_computing_cell_refinement 'SAINT-Plus (Bruker, 2003)'
_computing_data_collection 'SMART (Bruker, 2001)'
_computing_data_reduction 'SAINT-Plus (Bruker, 2003)'
_computing_molecular_graphics 'SHELXTL (Sheldrick, 2008)'
_computing_publication_material 'SHELXTL (Sheldrick, 2008)'
_computing_structure_refinement 'SHELXTL (Sheldrick, 2008)'
_computing_structure_solution 'SHELXTL (Sheldrick, 2008)'
_diffrn_ambient_temperature 173(2)
_diffrn_measured_fraction_theta_full 0.988
_diffrn_measured_fraction_theta_max 0.988
_diffrn_measurement_device_type 'Bruker SMART 1000 CCD diffractometer'
_diffrn_measurement_method '\w scans'
_diffrn_radiation_monochromator graphite
_diffrn_radiation_source 'fine-focus sealed tube'
_diffrn_radiation_type MoK\a
_diffrn_radiation_wavelength 0.71073
_diffrn_reflns_av_R_equivalents 0.0188
_diffrn_reflns_av_sigmaI/netI 0.0261
_diffrn_reflns_limit_h_max 11
_diffrn_reflns_limit_h_min -12
_diffrn_reflns_limit_k_max 11
_diffrn_reflns_limit_k_min -7
_diffrn_reflns_limit_l_max 19
_diffrn_reflns_limit_l_min -19
_diffrn_reflns_number 6151
_diffrn_reflns_theta_full 27.11
_diffrn_reflns_theta_max 27.11
_diffrn_reflns_theta_min 2.34
_diffrn_standards_number 0
_exptl_absorpt_coefficient_mu 0.100
_exptl_absorpt_correction_T_max 0.9706
_exptl_absorpt_correction_T_min 0.9553
_exptl_absorpt_correction_type multi-scan
_exptl_absorpt_process_details '(SADABS; Sheldrick, 2004)'
_exptl_crystal_colour colorless
_exptl_crystal_density_diffrn 1.288
_exptl_crystal_density_method 'not measured'
_exptl_crystal_description block
_exptl_crystal_F_000 512
_exptl_crystal_size_max 0.46
_exptl_crystal_size_mid 0.42
_exptl_crystal_size_min 0.30
_refine_diff_density_max 0.247
_refine_diff_density_min -0.158
_refine_ls_extinction_method none
_refine_ls_goodness_of_fit_ref 1.036
_refine_ls_hydrogen_treatment mixed
_refine_ls_matrix_type full
_refine_ls_number_parameters 163
_refine_ls_number_reflns 2697
_refine_ls_number_restraints 0
_refine_ls_restrained_S_all 1.036
_refine_ls_R_factor_all 0.0518
_refine_ls_R_factor_gt 0.0387
_refine_ls_shift/su_max 0.001
_refine_ls_shift/su_mean 0.000
_refine_ls_structure_factor_coef Fsqd
_refine_ls_weighting_details 'calc w=1/[\s^2^(Fo^2^)+(0.0517P)^2^+0.3950P] where P=(Fo^2^+2Fc^2^)/3'
_refine_ls_weighting_scheme calc
_refine_ls_wR_factor_gt 0.1007
_refine_ls_wR_factor_ref 0.1108
_reflns_number_gt 2120
_reflns_number_total 2697
_reflns_threshold_expression I>2\s(I)
_cod_data_source_file wm2329.cif
_cod_data_source_block I
_cod_original_sg_symbol_H-M 'P 21/c'
_cod_database_code 2226318
_cod_database_fobs_code 2226318

loop_
_symmetry_equiv_pos_as_xyz
'x, y, z'
'-x, y+1/2, -z+1/2'
'-x, -y, -z'
'x, -y-1/2, z-1/2'

loop_
_atom_site_type_symbol
_atom_site_label
_atom_site_fract_x
_atom_site_fract_y
_atom_site_fract_z
_atom_site_U_iso_or_equiv
_atom_site_adp_type
_atom_site_calc_flag
_atom_site_refinement_flags
_atom_site_occupancy
_atom_site_disorder_assembly
_atom_site_disorder_group
C C1 0.31319(14) -0.08179(14) 0.92110(10) 0.0262(3) Uani d . 1 . .
C C2 0.20485(15) 0.01702(14) 0.85462(10) 0.0267(3) Uani d . 1 . .
C C3 0.12122(16) 0.10425(15) 0.88122(11) 0.0303(3) Uani d . 1 . .
C C4 0.14753(18) 0.09740(17) 0.97925(12) 0.0368(3) Uani d . 1 . .
H H4 0.0904 0.1559 0.9989 0.044 Uiso calc R 1 . .
C C5 0.25901(18) 0.00335(16) 1.04785(11) 0.0360(3) Uani d . 1 . .
H H5 0.2796 -0.0005 1.1155 0.043 Uiso calc R 1 . .
C C6 0.34170(16) -0.08577(15) 1.01982(10) 0.0304(3) Uani d . 1 . .
H H6 0.4176 -0.1493 1.0682 0.036 Uiso calc R 1 . .
C C7 0.01064(17) 0.19009(17) 0.78777(12) 0.0377(4) Uani d . 1 . .
H H7A 0.0101 0.2934 0.8043 0.045 Uiso calc R 1 . .
H H7B -0.0949 0.1513 0.7562 0.045 Uiso calc R 1 . .
C C8 0.07678(17) 0.16885(15) 0.71767(11) 0.0346(3) Uani d . 1 . .
C C9 -0.0406(2) 0.1410(2) 0.60728(12) 0.0498(4) Uani d . 1 . .
H H9A 0.0119 0.1132 0.5713 0.075 Uiso calc R 1 . .
H H9B -0.1006 0.2290 0.5767 0.075 Uiso calc R 1 . .
H H9C -0.1091 0.0628 0.6022 0.075 Uiso calc R 1 . .
C C10 0.1872(2) 0.28869(18) 0.73154(13) 0.0449(4) Uani d . 1 . .
H H10A 0.2604 0.3030 0.8041 0.067 Uiso calc R 1 . .
H H10B 0.1299 0.3783 0.7021 0.067 Uiso calc R 1 . .
H H10C 0.2427 0.2624 0.6973 0.067 Uiso calc R 1 . .
C C11 0.48288(15) -0.27410(15) 0.94317(10) 0.0288(3) Uani d . 1 . .
H H11A 0.4348 -0.3362 0.9716 0.035 Uiso calc R 1 . .
H H11B 0.5754 -0.2287 1.0002 0.035 Uiso calc R 1 . .
C C12 0.52628(16) -0.36346(15) 0.87960(10) 0.0292(3) Uani d . 1 . .
O O1 0.16890(11) 0.03407(10) 0.75592(7) 0.0308(2) Uani d . 1 . .
O O2 0.37837(11) -0.16642(10) 0.87999(7) 0.0300(2) Uani d . 1 . .
O O3 0.48249(14) -0.34112(12) 0.79128(8) 0.0443(3) Uani d . 1 . .
O O4 0.61833(13) -0.46912(11) 0.93349(8) 0.0387(3) Uani d . 1 . .
H H4A 0.6434 -0.5164 0.8976 0.058 Uiso calc R 1 . .
O O5W 0.28781(13) -0.12943(12) 0.65785(8) 0.0354(3) Uani d . 1 . .
H H5A 0.259(2) -0.079(2) 0.6924(15) 0.053 Uiso d . 1 . .
H H5B 0.349(2) -0.191(2) 0.7004(15) 0.053 Uiso d . 1 . .

loop_
_atom_site_aniso_label
_atom_site_aniso_U_11
_atom_site_aniso_U_22
_atom_site_aniso_U_33
_atom_site_aniso_U_12
_atom_site_aniso_U_13
_atom_site_aniso_U_23
C1 0.0261(6) 0.0248(6) 0.0279(6) -0.0024(5) 0.0140(5) -0.0013(5)
C2 0.0286(7) 0.0257(7) 0.0248(6) -0.0032(5) 0.0131(5) -0.0004(5)
C3 0.0302(7) 0.0274(7) 0.0351(7) 0.0001(5) 0.0181(6) 0.0001(6)
C4 0.0434(8) 0.0355(8) 0.0406(8) 0.0006(7) 0.0282(7) -0.0035(6)
C5 0.0464(9) 0.0375(8) 0.0300(7) -0.0025(6) 0.0238(7) -0.0011(6)
C6 0.0336(7) 0.0292(7) 0.0271(7) -0.0013(6) 0.0148(6) 0.0021(6)
C7 0.0374(8) 0.0356(8) 0.0392(8) 0.0077(6) 0.0190(7) 0.0032(6)
C8 0.0383(8) 0.0304(7) 0.0315(7) 0.0115(6) 0.0153(6) 0.0067(6)
C9 0.0494(10) 0.0519(10) 0.0332(8) 0.0185(8) 0.0106(7) 0.0038(7)
C10 0.0559(10) 0.0360(8) 0.0472(9) 0.0062(7) 0.0297(8) 0.0091(7)
C11 0.0310(7) 0.0279(7) 0.0256(6) 0.0040(5) 0.0132(5) 0.0053(5)
C12 0.0307(7) 0.0263(7) 0.0295(7) 0.0009(5) 0.0147(6) 0.0032(6)
O1 0.0356(5) 0.0299(5) 0.0253(5) 0.0089(4) 0.0147(4) 0.0050(4)
O2 0.0343(5) 0.0298(5) 0.0247(5) 0.0078(4) 0.0145(4) 0.0043(4)
O3 0.0615(7) 0.0419(6) 0.0295(5) 0.0174(5) 0.0234(5) 0.0061(5)
O4 0.0495(6) 0.0363(6) 0.0347(6) 0.0162(5) 0.0249(5) 0.0089(5)
O5W 0.0475(6) 0.0314(6) 0.0309(5) 0.0032(5) 0.0227(5) 0.0026(4)

loop_
_atom_type_symbol
_atom_type_description
_atom_type_scat_dispersion_real
_atom_type_scat_dispersion_imag
_atom_type_scat_source
C C 0.0033 0.0016 'International Tables Vol C Tables 4.2.6.8 and 6.1.1.4'
H H 0.0000 0.0000 'International Tables Vol C Tables 4.2.6.8 and 6.1.1.4'
O O 0.0106 0.0060 'International Tables Vol C Tables 4.2.6.8 and 6.1.1.4'

loop_
_geom_angle_atom_site_label_1
_geom_angle_atom_site_label_2
_geom_angle_atom_site_label_3
_geom_angle_site_symmetry_1
_geom_angle_site_symmetry_3
_geom_angle
_geom_angle_publ_flag
O2 C1 C6 . . 127.47(12) ?
O2 C1 C2 . . 115.14(11) ?
C6 C1 C2 . . 117.38(12) ?
O1 C2 C3 . . 113.96(12) ?
O1 C2 C1 . . 123.09(12) ?
C3 C2 C1 . . 122.93(13) ?
C2 C3 C4 . . 119.42(13) ?
C2 C3 C7 . . 107.23(12) ?
C4 C3 C7 . . 133.33(13) ?
C5 C4 C3 . . 118.58(13) ?
C5 C4 H4 . . 120.7 ?
C3 C4 H4 . . 120.7 ?
C4 C5 C6 . . 121.54(13) ?
C4 C5 H5 . . 119.2 ?
C6 C5 H5 . . 119.2 ?
C1 C6 C5 . . 120.07(13) ?
C1 C6 H6 . . 120.0 ?
C5 C6 H6 . . 120.0 ?
C3 C7 C8 . . 102.50(11) ?
C3 C7 H7A . . 111.3 ?
C8 C7 H7A . . 111.3 ?
C3 C7 H7B . . 111.3 ?
C8 C7 H7B . . 111.3 ?
H7A C7 H7B . . 109.2 ?
O1 C8 C9 . . 105.86(12) ?
O1 C8 C10 . . 106.75(12) ?
C9 C8 C10 . . 112.51(14) ?
O1 C8 C7 . . 104.03(11) ?
C9 C8 C7 . . 115.32(13) ?
C10 C8 C7 . . 111.45(13) ?
C8 C9 H9A . . 109.5 ?
C8 C9 H9B . . 109.5 ?
H9A C9 H9B . . 109.5 ?
C8 C9 H9C . . 109.5 ?
H9A C9 H9C . . 109.5 ?
H9B C9 H9C . . 109.5 ?
C8 C10 H10A . . 109.5 ?
C8 C10 H10B . . 109.5 ?
H10A C10 H10B . . 109.5 ?
C8 C10 H10C . . 109.5 ?
H10A C10 H10C . . 109.5 ?
H10B C10 H10C . . 109.5 ?
O2 C11 C12 . . 107.97(11) ?
O2 C11 H11A . . 110.1 ?
C12 C11 H11A . . 110.1 ?
O2 C11 H11B . . 110.1 ?
C12 C11 H11B . . 110.1 ?
H11A C11 H11B . . 108.4 ?
O3 C12 O4 . . 124.54(13) ?
O3 C12 C11 . . 124.88(13) ?
O4 C12 C11 . . 110.58(11) ?
C2 O1 C8 . . 106.73(10) ?
C1 O2 C11 . . 117.15(10) ?
C12 O4 H4A . . 109.5 ?
H5A O5W H5B . . 103.8(18) ?

loop_
_geom_bond_atom_site_label_1
_geom_bond_atom_site_label_2
_geom_bond_site_symmetry_2
_geom_bond_distance
_geom_bond_publ_flag
C1 O2 . 1.3720(16) ?
C1 C6 . 1.3903(19) ?
C1 C2 . 1.3906(18) ?
C2 O1 . 1.3738(16) ?
C2 C3 . 1.3781(19) ?
C3 C4 . 1.389(2) ?
C3 C7 . 1.514(2) ?
C4 C5 . 1.386(2) ?
C4 H4 . 0.9500 ?
C5 C6 . 1.395(2) ?
C5 H5 . 0.9500 ?
C6 H6 . 0.9500 ?
C7 C8 . 1.548(2) ?
C7 H7A . 0.9900 ?
C7 H7B . 0.9900 ?
C8 O1 . 1.4868(16) ?
C8 C9 . 1.511(2) ?
C8 C10 . 1.513(2) ?
C9 H9A . 0.9800 ?
C9 H9B . 0.9800 ?
C9 H9C . 0.9800 ?
C10 H10A . 0.9800 ?
C10 H10B . 0.9800 ?
C10 H10C . 0.9800 ?
C11 O2 . 1.4147(16) ?
C11 C12 . 1.509(2) ?
C11 H11A . 0.9900 ?
C11 H11B . 0.9900 ?
C12 O3 . 1.2082(17) ?
C12 O4 . 1.3111(16) ?
O4 H4A . 0.8400 ?
O5W H5A . 0.86(2) ?
O5W H5B . 0.85(2) ?

loop_
_geom_hbond_atom_site_label_D
_geom_hbond_atom_site_label_H
_geom_hbond_atom_site_label_A
_geom_hbond_site_symmetry_A
_geom_hbond_distance_DH
_geom_hbond_distance_HA
_geom_hbond_distance_DA
_geom_hbond_angle_DHA
O5W H5A O1 . 0.86(2) 1.95(2) 2.8104(15) 173.0(19)
O5W H5B O3 . 0.85(2) 1.94(2) 2.7888(15) 176.5(19)
O4 H4A O5W 2_646 0.84 1.71 2.5416(15) 170.5

loop_
_geom_torsion_atom_site_label_1
_geom_torsion_atom_site_label_2
_geom_torsion_atom_site_label_3
_geom_torsion_atom_site_label_4
_geom_torsion_site_symmetry_1
_geom_torsion_site_symmetry_2
_geom_torsion_site_symmetry_3
_geom_torsion_site_symmetry_4
_geom_torsion
_geom_torsion_publ_flag
O2 C1 C2 O1 . . . . -2.53(19) ?
C6 C1 C2 O1 . . . . 178.40(12) ?
O2 C1 C2 C3 . . . . 175.87(12) ?
C6 C1 C2 C3 . . . . -3.2(2) ?
O1 C2 C3 C4 . . . . -179.74(12) ?
C1 C2 C3 C4 . . . . 1.7(2) ?
O1 C2 C3 C7 . . . . 1.47(16) ?
C1 C2 C3 C7 . . . . -177.06(13) ?
C2 C3 C4 C5 . . . . 0.7(2) ?
C7 C3 C4 C5 . . . . 179.06(15) ?
C3 C4 C5 C6 . . . . -1.5(2) ?
O2 C1 C6 C5 . . . . -176.62(13) ?
C2 C1 C6 C5 . . . . 2.3(2) ?
C4 C5 C6 C1 . . . . -0.1(2) ?
C2 C3 C7 C8 . . . . -15.13(15) ?
C4 C3 C7 C8 . . . . 166.32(16) ?
C3 C7 C8 O1 . . . . 22.35(15) ?
C3 C7 C8 C9 . . . . 137.81(14) ?
C3 C7 C8 C10 . . . . -92.32(14) ?
O2 C11 C12 O3 . . . . 2.6(2) ?
O2 C11 C12 O4 . . . . -177.34(11) ?
C3 C2 O1 C8 . . . . 13.73(15) ?
C1 C2 O1 C8 . . . . -167.74(12) ?
C9 C8 O1 C2 . . . . -144.32(13) ?
C10 C8 O1 C2 . . . . 95.60(13) ?
C7 C8 O1 C2 . . . . -22.37(14) ?
C6 C1 O2 C11 . . . . 2.41(19) ?
C2 C1 O2 C11 . . . . -176.54(11) ?
C12 C11 O2 C1 . . . . 173.93(11) ?

loop_
_cod_related_entry_id
_cod_related_entry_database
_cod_related_entry_code
1 ChemSpider 26000976
